data_1561667
loop_
_publ_author_name
'Zhang, Shi-Rui'
'Zhao, Dan'
'Fan, Yun-Chang'
'Ma, Zhao'
'Xue, Ya-Li'
'Li, Ya-Nan'

_publ_section_title
;
 Color tunability and energy transfer studies of a new Eu3+ doped
 langbeinite-type phosphate phosphor for lighting applications
;
_journal_name_full 'Journal of Solid State Chemistry'
_journal_page_first 120965
_journal_paper_doi 10.1016/j.jssc.2019.120965
_journal_volume 279
_journal_year 2019
_chemical_formula_sum 'Dy Hf K2 O12 P3'
_chemical_formula_weight 704.10
_space_group_crystal_system cubic
_space_group_IT_number 198
_space_group_name_Hall 'P 2ac 2ab 3'
_space_group_name_H-M_alt 'P 21 3'
_atom_sites_solution_hydrogens .
_cell_angle_alpha 90
_cell_angle_beta 90
_cell_angle_gamma 90
_cell_formula_units_Z 4
_cell_length_a 10.2733(5)
_cell_length_b 10.2733(5)
_cell_length_c 10.2733(5)
_cell_measurement_reflns_used 1074
_cell_measurement_temperature 296(2)
_cell_measurement_theta_max 24.51
_cell_measurement_theta_min 2.29
_cell_volume 1084.25(9)
_computing_cell_refinement 'Bruker Apex2'
_computing_data_collection 'Bruker Apex2'
_computing_data_reduction 'Bruker Apex2'
_computing_molecular_graphics 'SHELXL-2017/1 (Sheldrick, 2017)'
_computing_publication_material 'SHELXL-2017/1 (Sheldrick, 2017)'
_computing_structure_refinement 'SHELXL-2017/1 (Sheldrick, 2017)'
_computing_structure_solution 'SHELXL-2017/1 (Sheldrick, 2017)'
_diffrn_ambient_temperature 296(2)
_diffrn_detector_area_resol_mean 83.33
_diffrn_measured_fraction_theta_full 1.000
_diffrn_measured_fraction_theta_max 1.000
_diffrn_measurement_device_type 'Bruker Apex 2 CCD'
_diffrn_measurement_method '\w scans'
_diffrn_radiation_type MoK\a
_diffrn_radiation_wavelength 0.71073
_diffrn_reflns_av_R_equivalents 0.0269
_diffrn_reflns_av_unetI/netI 0.0195
_diffrn_reflns_Laue_measured_fraction_full 1.000
_diffrn_reflns_Laue_measured_fraction_max 1.000
_diffrn_reflns_limit_h_max 12
_diffrn_reflns_limit_h_min -13
_diffrn_reflns_limit_k_max 13
_diffrn_reflns_limit_k_min -5
_diffrn_reflns_limit_l_max 13
_diffrn_reflns_limit_l_min -13
_diffrn_reflns_number 7283
_diffrn_reflns_point_group_measured_fraction_full 0.998
_diffrn_reflns_point_group_measured_fraction_max 0.999
_diffrn_reflns_theta_full 25.242
_diffrn_reflns_theta_max 28.231
_diffrn_reflns_theta_min 2.804
_exptl_absorpt_coefficient_mu 17.679
_exptl_absorpt_correction_T_max 0.376
_exptl_absorpt_correction_T_min 0.108
_exptl_absorpt_correction_type multi-scan
_exptl_crystal_colour colorless
_exptl_crystal_density_diffrn 4.313
_exptl_crystal_description block
_exptl_crystal_F_000 1268
_exptl_crystal_size_max 0.180
_exptl_crystal_size_mid 0.150
_exptl_crystal_size_min 0.140
_refine_diff_density_max 0.554
_refine_diff_density_min -0.946
_refine_diff_density_rms 0.136
_refine_ls_abs_structure_details
;
 Flack x determined using 376 quotients [(I+)-(I-)]/[(I+)+(I-)]
 (Parsons, Flack and Wagner, Acta Cryst. B69 (2013) 249-259).
;
_refine_ls_abs_structure_Flack 0.008(7)
_refine_ls_extinction_coef 0.00113(18)
_refine_ls_extinction_expression Fc^*^=kFc[1+0.001xFc^2^\l^3^/sin(2\q)]^-1/4^
_refine_ls_extinction_method 'SHELXL-2017/1 (Sheldrick 2017)'
_refine_ls_goodness_of_fit_ref 1.228
_refine_ls_hydrogen_treatment undef
_refine_ls_matrix_type full
_refine_ls_number_parameters 59
_refine_ls_number_reflns 910
_refine_ls_number_restraints 0
_refine_ls_restrained_S_all 1.228
_refine_ls_R_factor_all 0.0156
_refine_ls_R_factor_gt 0.0153
_refine_ls_shift/su_max 0.000
_refine_ls_shift/su_mean 0.000
_refine_ls_structure_factor_coef Fsqd
_refine_ls_weighting_details 'w=1/[\s^2^(Fo^2^)+(0.0096P)^2^+3.2028P] where P=(Fo^2^+2Fc^2^)/3'
_refine_ls_weighting_scheme calc
_refine_ls_wR_factor_gt 0.0363
_refine_ls_wR_factor_ref 0.0364
_reflns_Friedel_coverage 0.730
_reflns_Friedel_fraction_full 0.996
_reflns_Friedel_fraction_max 0.997
_reflns_number_gt 905
_reflns_number_total 910
_reflns_threshold_expression 'I > 2\s(I)'
_cod_data_source_file JSSC-2019-279-120965.cif
_cod_data_source_block a
_cod_original_cell_volume 1084.25(16)
_cod_database_code 1561667
_shelx_space_group_comment
;
The symmetry employed for this shelxl refinement is uniquely defined
by the following loop, which should always be used as a source of
symmetry information in preference to the above space-group names.
They are only intended as comments.
;
_shelx_estimated_absorpt_t_min 0.143
_shelx_estimated_absorpt_t_max 0.191
_publcif_info_exptl_table_max_cols 4
_publcif_info_exptl_table_use_headnotes n
_publcif_funding_html
;
;

loop_
_space_group_symop_operation_xyz
'x, y, z'
'z, x, y'
'y, z, x'
'-y+1/2, -z, x+1/2'
'z+1/2, -x+1/2, -y'
'-y, z+1/2, -x+1/2'
'-z+1/2, -x, y+1/2'
'-z, x+1/2, -y+1/2'
'y+1/2, -z+1/2, -x'
'-x+1/2, -y, z+1/2'
'x+1/2, -y+1/2, -z'
'-x, y+1/2, -z+1/2'

loop_
_atom_site_label
_atom_site_type_symbol
_atom_site_fract_x
_atom_site_fract_y
_atom_site_fract_z
_atom_site_U_iso_or_equiv
_atom_site_adp_type
_atom_site_occupancy
_atom_site_site_symmetry_order
_atom_site_calc_flag
_atom_site_refinement_flags_posn
_atom_site_refinement_flags_adp
_atom_site_refinement_flags_occupancy
_atom_site_disorder_assembly
_atom_site_disorder_group
K1 K 0.3205(2) 0.3205(2) 0.3205(2) 0.0358(8) Uani 1 3 d S T P . .
K2 K 0.0453(3) 0.9547(3) 0.4547(3) 0.0483(11) Uani 1 3 d S T P . .
Dy1 Dy 0.33432(3) 0.66568(3) 0.16568(3) 0.00816(14) Uani 0.5844 3 d S T P . .
Hf1 Hf 0.33432(3) 0.66568(3) 0.16568(3) 0.00816(14) Uani 0.4156 3 d S T P . .
Dy2 Dy 0.39616(3) 0.89616(3) 0.60384(3) 0.00877(14) Uani 0.4156 3 d S T P . .
Hf2 Hf 0.39616(3) 0.89616(3) 0.60384(3) 0.00877(14) Uani 0.5844 3 d S T P . .
P1 P 0.21303(17) 0.62505(18) 0.48399(18) 0.0110(4) Uani 1 1 d . . . . .
O1 O 0.2969(7) 0.7286(7) 0.5467(7) 0.0367(16) Uani 1 1 d . . . . .
O2 O 0.0721(5) 0.6686(6) 0.4844(6) 0.0275(13) Uani 1 1 d . . . . .
O3 O 0.2293(7) 0.5007(7) 0.5626(8) 0.0409(19) Uani 1 1 d . . . . .
O4 O 0.2587(6) 0.6000(7) 0.3473(6) 0.0317(14) Uani 1 1 d . . . . .

loop_
_atom_site_aniso_label
_atom_site_aniso_U_11
_atom_site_aniso_U_22
_atom_site_aniso_U_33
_atom_site_aniso_U_23
_atom_site_aniso_U_13
_atom_site_aniso_U_12
K1 0.0358(8) 0.0358(8) 0.0358(8) 0.0002(9) 0.0002(9) 0.0002(9)
K2 0.0483(11) 0.0483(11) 0.0483(11) 0.0011(12) -0.0011(12) -0.0011(12)
Dy1 0.00816(14) 0.00816(14) 0.00816(14) -0.00128(11) 0.00128(11) 0.00128(11)
Hf1 0.00816(14) 0.00816(14) 0.00816(14) -0.00128(11) 0.00128(11) 0.00128(11)
Dy2 0.00877(14) 0.00877(14) 0.00877(14) -0.00035(11) -0.00035(11) 0.00035(11)
Hf2 0.00877(14) 0.00877(14) 0.00877(14) -0.00035(11) -0.00035(11) 0.00035(11)
P1 0.0112(8) 0.0100(9) 0.0117(8) 0.0021(7) -0.0005(6) -0.0022(6)
O1 0.040(4) 0.025(4) 0.044(4) -0.007(3) 0.000(3) -0.020(3)
O2 0.015(3) 0.031(3) 0.037(3) -0.009(3) 0.001(2) 0.007(3)
O3 0.039(4) 0.029(4) 0.055(5) 0.021(3) -0.015(4) -0.012(3)
O4 0.028(3) 0.043(4) 0.025(3) -0.010(3) 0.011(3) -0.002(3)

loop_
_atom_type_symbol
_atom_type_description
_atom_type_scat_dispersion_real
_atom_type_scat_dispersion_imag
_atom_type_scat_source
O O 0.0106 0.0060 'International Tables Vol C Tables 4.2.6.8 and 6.1.1.4'
P P 0.1023 0.0942 'International Tables Vol C Tables 4.2.6.8 and 6.1.1.4'
K K 0.2009 0.2494 'International Tables Vol C Tables 4.2.6.8 and 6.1.1.4'
Dy Dy -0.1892 4.4098 'International Tables Vol C Tables 4.2.6.8 and 6.1.1.4'
Hf Hf -0.5830 6.1852 'International Tables Vol C Tables 4.2.6.8 and 6.1.1.4'

loop_
_geom_angle_atom_site_label_1
_geom_angle_atom_site_label_2
_geom_angle_atom_site_label_3
_geom_angle
_geom_angle_site_symmetry_1
_geom_angle_site_symmetry_3
O3 Dy1 O3 90.0(3) 10_564 3
O3 Dy1 O3 90.0(3) 10_564 8_655
O3 Dy1 O3 90.0(3) 3 8_655
O3 Dy1 O4 171.3(3) 10_564 6_655
O3 Dy1 O4 94.0(3) 3 6_655
O3 Dy1 O4 82.3(3) 8_655 6_655
O3 Dy1 O4 82.3(3) 10_564 7_564
O3 Dy1 O4 171.3(3) 3 7_564
O3 Dy1 O4 94.0(3) 8_655 7_564
O4 Dy1 O4 94.2(3) 6_655 7_564
O3 Dy1 O4 94.0(3) 10_564 .
O3 Dy1 O4 82.3(3) 3 .
O3 Dy1 O4 171.3(3) 8_655 .
O4 Dy1 O4 94.2(3) 6_655 .
O4 Dy1 O4 94.2(3) 7_564 .
O1 Dy2 O1 88.1(3) . 8_656
O1 Dy2 O1 88.1(3) . 9_466
O1 Dy2 O1 88.1(3) 8_656 9_466
O1 Dy2 O2 175.7(3) . 2_565
O1 Dy2 O2 92.2(3) 8_656 2_565
O1 Dy2 O2 87.7(3) 9_466 2_565
O1 Dy2 O2 87.7(3) . 6_655
O1 Dy2 O2 175.7(3) 8_656 6_655
O1 Dy2 O2 92.2(3) 9_466 6_655
O2 Dy2 O2 92.1(2) 2_565 6_655
O1 Dy2 O2 92.2(3) . 11_566
O1 Dy2 O2 87.7(3) 8_656 11_566
O1 Dy2 O2 175.7(3) 9_466 11_566
O2 Dy2 O2 92.1(2) 2_565 11_566
O2 Dy2 O2 92.1(2) 6_655 11_566
O4 P1 O1 109.9(4) . .
O4 P1 O2 110.6(4) . .
O1 P1 O2 109.6(4) . .
O4 P1 O3 108.5(4) . .
O1 P1 O3 107.6(4) . .
O2 P1 O3 110.6(4) . .

loop_
_geom_bond_atom_site_label_1
_geom_bond_atom_site_label_2
_geom_bond_distance
_geom_bond_site_symmetry_2
K1 O4 2.954(7) .
K1 O4 2.954(7) 2
K1 O4 2.954(7) 3
K1 O1 3.102(8) 6_645
K1 O1 3.102(8) 5_456
K1 O1 3.102(8) 10_564
K1 O3 3.238(9) 2
K1 O3 3.238(9) 3
K1 O3 3.238(9) .
K1 O3 3.265(9) 10_564
K1 O3 3.265(9) 5_456
K1 O3 3.265(9) 6_645
K2 O2 2.968(7) 7_564
K2 O2 2.968(7) 6_655
K2 O2 2.968(7) .
K2 O1 3.172(8) 11_466
K2 O1 3.172(8) 9_466
K2 O1 3.172(8) 5_466
K2 O3 3.284(8) 5_466
K2 O3 3.284(8) 11_466
K2 O3 3.284(8) 9_466
K2 P1 3.567(3) 9_466
K2 P1 3.567(3) 11_466
K2 P1 3.567(3) 5_466
Dy1 O3 2.114(6) 10_564
Dy1 O3 2.114(6) 3
Dy1 O3 2.114(6) 8_655
Dy1 O4 2.131(6) 6_655
Dy1 O4 2.131(6) 7_564
Dy1 O4 2.131(6) .
Dy2 O1 2.085(6) .
Dy2 O1 2.085(6) 8_656
Dy2 O1 2.085(6) 9_466
Dy2 O2 2.129(6) 2_565
Dy2 O2 2.129(6) 6_655
Dy2 O2 2.129(6) 11_566
P1 O4 1.503(6) .
P1 O1 1.513(6) .
P1 O2 1.515(6) .
P1 O3 1.521(7) .

loop_
_publcif_info_datablock.id
_publcif_info_datablock.publ_exptl
_publcif_info_datablock.publ_geom
_publcif_info_datablock.structure
{6f28bf2d-239e-4148-8f37-19c55f11163a} y y y

loop_
_publcif_info_exptl_table_extra_item
sin_theta_over_lambda_max

loop_
_publcif_info_tables.block_id
_publcif_info_tables.reference_item
{6f28bf2d-239e-4148-8f37-19c55f11163a} '_publcif_info_datablock.publ_exptl'
